data_4023371
loop_
_publ_author_name
'Luelak Lomlim'
'Juergen Einsiedel'
'Frank W. Heinemann'
'Karsten Meyer'
'Peter Gmeiner'

_publ_contact_author
;                                                                               
        Prof. Dr. P. GMEINER       
        Department of Chemistry and Pharmacy 
        Emil Fischer Center
        Universit\"at Erlangen-N\"urnberg                   
        Schuhstr. 19 
        D-91052 Erlangen                               
        Bundesrepublik Deutschland                             
;
_publ_contact_author_email Gmeiner@pharmazie.uni-erlangen.de
_publ_contact_author_fax '049 9131 852-2585'
_publ_contact_author_phone '049 9131 852-2584'
_publ_section_title
;
 Proline Derived Spirobarbiturates as Highly Effective \b-Turn
 Mimetics Incorporating Polar and Functionalizable Constraint Elements
;
_journal_name_full 'Journal of Organic Chemistry'
_journal_page_first 3608
_journal_page_last 3611
_journal_paper_doi 10.1021/jo702573z
_journal_volume 73
_journal_year 2008
_chemical_absolute_configuration syn
_chemical_formula_moiety 'C22 H28 N4 O6'
_chemical_formula_sum 'C22 H28 N4 O6'
_chemical_formula_weight 444.48
_chemical_name_systematic
; 
 ? 
;
_space_group_IT_number 19
_symmetry_cell_setting orthorhombic
_symmetry_space_group_name_Hall 'P 2ac 2ab'
_symmetry_space_group_name_H-M 'P 21 21 21'
_atom_sites_solution_hydrogens difmap
_atom_sites_solution_primary direct
_atom_sites_solution_secondary difmap
_audit_creation_method SHELXL-97
_cell_angle_alpha 90.00
_cell_angle_beta 90.00
_cell_angle_gamma 90.00
_cell_formula_units_Z 4
_cell_length_a 10.269(1)
_cell_length_b 13.329(1)
_cell_length_c 16.469(1)
_cell_measurement_reflns_used 369
_cell_measurement_temperature 100(2)
_cell_measurement_theta_max 20.00
_cell_measurement_theta_min 6.00
_cell_volume 2254.2(3)
_computing_cell_refinement 'EVALCCD (Duisenberg, 2003)'
_computing_data_collection 'COLLECT (Bruker-Nonius, 2002)'
_computing_data_reduction 'EVALCCD (Duisenberg, 2003)'
_computing_molecular_graphics 'SHELXTL 6.12 (Bruker AXS, 2002)'
_computing_publication_material 'SHELXTL 6.12 (Bruker AXS, 2002)'
_computing_structure_refinement 'SHELXTL 6.12 (Bruker AXS, 2002)'
_computing_structure_solution 'SHELXTL 6.12 (Bruker AXS, 2002)'
_diffrn_ambient_temperature 100(2)
_diffrn_detector_area_resol_mean 9
_diffrn_measured_fraction_theta_full 0.995
_diffrn_measured_fraction_theta_max 0.995
_diffrn_measurement_device_type 'Bruker-Nonius KappaCCD'
_diffrn_measurement_method
;
 \f- and \w-rotations with 2.00 \% and 240 sec per frame
;
_diffrn_radiation_monochromator graphite
_diffrn_radiation_source 'fine-focus sealed tube'
_diffrn_radiation_type MoK\a
_diffrn_radiation_wavelength 0.71073
_diffrn_reflns_av_R_equivalents 0.0325
_diffrn_reflns_av_sigmaI/netI 0.0175
_diffrn_reflns_limit_h_max 13
_diffrn_reflns_limit_h_min -13
_diffrn_reflns_limit_k_max 18
_diffrn_reflns_limit_k_min -18
_diffrn_reflns_limit_l_max 21
_diffrn_reflns_limit_l_min -22
_diffrn_reflns_number 33511
_diffrn_reflns_theta_full 28.70
_diffrn_reflns_theta_max 28.70
_diffrn_reflns_theta_min 3.64
_exptl_absorpt_coefficient_mu 0.097
_exptl_absorpt_correction_T_max 0.980
_exptl_absorpt_correction_T_min 0.923
_exptl_absorpt_correction_type multi-scan
_exptl_absorpt_process_details 'SADABS, Bruker-AXS, 2002'
_exptl_crystal_colour colorless
_exptl_crystal_density_diffrn 1.310
_exptl_crystal_density_method 'not measured'
_exptl_crystal_description octahedron
_exptl_crystal_F_000 944
_exptl_crystal_size_max 0.23
_exptl_crystal_size_mid 0.23
_exptl_crystal_size_min 0.18
_refine_diff_density_max 0.294
_refine_diff_density_min -0.162
_refine_diff_density_rms 0.036
_refine_ls_extinction_method none
_refine_ls_goodness_of_fit_ref 1.133
_refine_ls_hydrogen_treatment refxyz
_refine_ls_matrix_type full
_refine_ls_number_parameters 373
_refine_ls_number_reflns 3259
_refine_ls_number_restraints 0
_refine_ls_restrained_S_all 1.133
_refine_ls_R_factor_all 0.0346
_refine_ls_R_factor_gt 0.0276
_refine_ls_shift/su_max 0.021
_refine_ls_shift/su_mean 0.001
_refine_ls_structure_factor_coef Fsqd
_refine_ls_weighting_details 'calc w=1/[\s^2^(Fo^2^)+(0.0342P)^2^+0.3646P] where P=(Fo^2^+2Fc^2^)/3'
_refine_ls_weighting_scheme calc
_refine_ls_wR_factor_gt 0.0645
_refine_ls_wR_factor_ref 0.0680
_reflns_number_gt 2940
_reflns_number_total 3259
_reflns_threshold_expression >2sigma(I)
_cod_data_source_file jo702573z-File001.cif
_cod_data_source_block ll0601
_cod_original_sg_symbol_Hall P2ac2ab
_cod_database_code 4023371

loop_
_symmetry_equiv_pos_as_xyz
'x, y, z'
'-x+1/2, -y, z+1/2'
'-x, y+1/2, -z+1/2'
'x+1/2, -y+1/2, -z'

loop_
_atom_site_label
_atom_site_type_symbol
_atom_site_fract_x
_atom_site_fract_y
_atom_site_fract_z
_atom_site_U_iso_or_equiv
_atom_site_adp_type
_atom_site_occupancy
_atom_site_symmetry_multiplicity
_atom_site_calc_flag
_atom_site_refinement_flags
_atom_site_disorder_assembly
_atom_site_disorder_group
O1 O 0.56944(11) 0.79528(8) 0.94936(6) 0.0161(2) Uani 1 1 d . . .
O2 O 0.58425(12) 0.88564(8) 0.68306(6) 0.0201(2) Uani 1 1 d . . .
O3 O 0.73310(14) 1.10845(9) 0.86588(7) 0.0258(3) Uani 1 1 d . . .
O4 O 0.44103(11) 1.01676(8) 0.92072(6) 0.0157(2) Uani 1 1 d . . .
O5 O 0.46298(11) 1.06601(8) 1.05370(6) 0.0165(2) Uani 1 1 d . . .
O6 O 0.30614(10) 0.66688(8) 0.82473(6) 0.0150(2) Uani 1 1 d . . .
N1 N 0.62753(12) 0.99313(9) 0.99062(7) 0.0139(2) Uani 1 1 d . . .
N2 N 0.58344(12) 0.83511(9) 0.81583(7) 0.0108(2) Uani 1 1 d . . .
N3 N 0.67476(12) 0.99058(9) 0.77487(7) 0.0135(2) Uani 1 1 d . . .
H3N H 0.6808(19) 1.0337(15) 0.7379(11) 0.016 Uiso 1 1 d . . .
N4 N 0.31975(12) 0.83372(10) 0.84686(8) 0.0144(2) Uani 1 1 d . . .
H4N H 0.3663(19) 0.8867(15) 0.8522(11) 0.017 Uiso 1 1 d . . .
C1 C 0.72032(15) 1.01497(12) 1.05675(9) 0.0166(3) Uani 1 1 d . . .
H1A H 0.7036(19) 0.9704(15) 1.1024(12) 0.020 Uiso 1 1 d . . .
H1B H 0.7125(19) 1.0853(15) 1.0730(11) 0.020 Uiso 1 1 d . . .
C2 C 0.85237(15) 0.99512(12) 1.01697(10) 0.0176(3) Uani 1 1 d . . .
H2A H 0.9181(19) 0.9719(15) 1.0588(12) 0.021 Uiso 1 1 d . . .
H2B H 0.885(2) 1.0553(15) 0.9906(12) 0.021 Uiso 1 1 d . . .
C3 C 0.82321(15) 0.91529(12) 0.95216(10) 0.0166(3) Uani 1 1 d . . .
H3A H 0.8137(19) 0.8509(16) 0.9758(11) 0.020 Uiso 1 1 d . . .
H3B H 0.8810(19) 0.9130(15) 0.9082(12) 0.020 Uiso 1 1 d . . .
C4 C 0.68634(14) 0.94581(10) 0.92034(8) 0.0120(3) Uani 1 1 d . . .
C5 C 0.60794(14) 0.85265(11) 0.89783(8) 0.0116(3) Uani 1 1 d . . .
C6 C 0.61321(14) 0.90258(11) 0.75273(9) 0.0126(3) Uani 1 1 d . . .
C7 C 0.69909(14) 1.02333(11) 0.85271(9) 0.0144(3) Uani 1 1 d . . .
C8 C 0.50391(14) 1.02623(11) 0.98393(9) 0.0137(3) Uani 1 1 d . . .
C9 C 0.34443(16) 1.12930(11) 1.05826(9) 0.0178(3) Uani 1 1 d . . .
C10 C 0.22307(17) 1.07382(14) 1.03050(11) 0.0229(3) Uani 1 1 d . . .
H10A H 0.221(2) 1.0621(18) 0.9700(14) 0.034 Uiso 1 1 d . . .
H10B H 0.149(2) 1.1120(17) 1.0453(13) 0.034 Uiso 1 1 d . . .
H10C H 0.215(2) 1.0064(18) 1.0583(14) 0.034 Uiso 1 1 d . . .
C11 C 0.3692(2) 1.22387(12) 1.00925(11) 0.0253(4) Uani 1 1 d . . .
H11A H 0.297(2) 1.2665(19) 1.0191(14) 0.038 Uiso 1 1 d . . .
H11B H 0.381(2) 1.2112(17) 0.9497(14) 0.038 Uiso 1 1 d . . .
H11C H 0.445(2) 1.2567(19) 1.0284(14) 0.038 Uiso 1 1 d . . .
C12 C 0.3375(2) 1.15129(14) 1.14926(10) 0.0255(4) Uani 1 1 d . . .
H12A H 0.327(2) 1.0881(19) 1.1787(14) 0.038 Uiso 1 1 d . . .
H12B H 0.267(2) 1.198(2) 1.1599(14) 0.038 Uiso 1 1 d . . .
H12C H 0.423(2) 1.1870(19) 1.1688(14) 0.038 Uiso 1 1 d . . .
C13 C 0.51106(14) 0.74327(11) 0.79366(8) 0.0115(3) Uani 1 1 d . . .
H13 H 0.5084(19) 0.7452(14) 0.7358(11) 0.014 Uiso 1 1 d . . .
C14 C 0.36997(14) 0.74516(11) 0.82481(8) 0.0116(3) Uani 1 1 d . . .
C15 C 0.18536(16) 0.84192(13) 0.87505(11) 0.0191(3) Uani 1 1 d . . .
H15A H 0.169(2) 0.7995(16) 0.9249(13) 0.029 Uiso 1 1 d . . .
H15B H 0.171(2) 0.9082(17) 0.8916(13) 0.029 Uiso 1 1 d . . .
H15C H 0.128(2) 0.8201(17) 0.8324(12) 0.029 Uiso 1 1 d . . .
C16 C 0.58105(14) 0.64585(11) 0.81933(10) 0.0155(3) Uani 1 1 d . . .
H16A H 0.5632(19) 0.6358(15) 0.8753(12) 0.019 Uiso 1 1 d . . .
H16B H 0.5346(19) 0.5901(16) 0.7937(12) 0.019 Uiso 1 1 d . . .
C17 C 0.72441(15) 0.64438(11) 0.79826(9) 0.0141(3) Uani 1 1 d . . .
C18 C 0.81825(15) 0.65657(11) 0.85872(10) 0.0167(3) Uani 1 1 d . . .
H18 H 0.790(2) 0.6667(15) 0.9146(12) 0.020 Uiso 1 1 d . . .
C19 C 0.95041(16) 0.65190(12) 0.84047(10) 0.0196(3) Uani 1 1 d . . .
H19 H 1.015(2) 0.6591(16) 0.8857(12) 0.024 Uiso 1 1 d . . .
C20 C 0.99020(16) 0.63661(13) 0.76106(11) 0.0220(3) Uani 1 1 d . . .
H20 H 1.078(2) 0.6334(16) 0.7509(12) 0.026 Uiso 1 1 d . . .
C21 C 0.89810(17) 0.62536(13) 0.70024(11) 0.0231(3) Uani 1 1 d . . .
H21 H 0.926(2) 0.6168(16) 0.6459(13) 0.028 Uiso 1 1 d . . .
C22 C 0.76508(16) 0.62837(12) 0.71843(10) 0.0188(3) Uani 1 1 d . . .
H22 H 0.701(2) 0.6191(16) 0.6758(12) 0.023 Uiso 1 1 d . . .

loop_
_atom_site_aniso_label
_atom_site_aniso_U_11
_atom_site_aniso_U_22
_atom_site_aniso_U_33
_atom_site_aniso_U_23
_atom_site_aniso_U_13
_atom_site_aniso_U_12
O1 0.0196(5) 0.0147(5) 0.0138(5) 0.0034(4) -0.0007(4) -0.0025(4)
O2 0.0290(6) 0.0200(6) 0.0114(5) 0.0017(4) -0.0017(5) -0.0071(5)
O3 0.0414(7) 0.0152(5) 0.0209(6) 0.0001(4) -0.0027(5) -0.0111(5)
O4 0.0170(5) 0.0149(5) 0.0151(5) -0.0025(4) -0.0036(4) 0.0027(4)
O5 0.0200(5) 0.0167(5) 0.0128(5) -0.0027(4) -0.0012(4) 0.0033(4)
O6 0.0143(5) 0.0117(5) 0.0190(5) -0.0026(4) 0.0014(4) -0.0020(4)
N1 0.0160(6) 0.0145(6) 0.0112(5) -0.0025(5) -0.0028(5) 0.0003(5)
N2 0.0115(5) 0.0086(5) 0.0122(5) -0.0001(4) -0.0002(4) -0.0014(4)
N3 0.0170(6) 0.0102(5) 0.0132(5) 0.0035(5) 0.0000(5) -0.0024(5)
N4 0.0124(6) 0.0107(6) 0.0201(6) -0.0012(5) 0.0011(5) -0.0014(5)
C1 0.0189(7) 0.0173(7) 0.0136(7) -0.0005(6) -0.0065(6) -0.0019(6)
C2 0.0167(7) 0.0165(7) 0.0194(7) -0.0016(6) -0.0063(6) -0.0014(6)
C3 0.0135(7) 0.0158(7) 0.0205(7) -0.0012(6) -0.0044(6) 0.0009(6)
C4 0.0131(6) 0.0106(6) 0.0124(6) -0.0008(5) -0.0019(5) -0.0009(5)
C5 0.0105(6) 0.0117(6) 0.0127(6) -0.0002(5) -0.0011(5) 0.0012(5)
C6 0.0117(6) 0.0126(6) 0.0135(6) 0.0014(5) 0.0014(5) -0.0001(6)
C7 0.0141(6) 0.0140(7) 0.0152(6) 0.0000(5) 0.0003(5) -0.0011(6)
C8 0.0172(7) 0.0092(6) 0.0147(7) -0.0002(5) 0.0007(5) -0.0012(5)
C9 0.0232(8) 0.0128(7) 0.0174(7) -0.0007(5) 0.0038(6) 0.0062(6)
C10 0.0199(8) 0.0213(8) 0.0276(9) 0.0017(7) 0.0015(7) 0.0050(7)
C11 0.0384(10) 0.0137(7) 0.0237(8) 0.0006(6) 0.0071(8) 0.0035(7)
C12 0.0374(10) 0.0216(8) 0.0174(7) -0.0033(7) 0.0060(7) 0.0067(8)
C13 0.0121(6) 0.0097(6) 0.0128(6) -0.0006(5) 0.0001(5) -0.0034(5)
C14 0.0123(6) 0.0130(6) 0.0097(6) 0.0003(5) -0.0015(5) 0.0003(5)
C15 0.0135(7) 0.0165(7) 0.0273(8) -0.0046(6) 0.0027(6) 0.0016(6)
C16 0.0129(7) 0.0097(6) 0.0240(8) 0.0000(6) 0.0018(6) -0.0006(5)
C17 0.0122(6) 0.0093(6) 0.0208(7) 0.0005(5) -0.0004(6) -0.0009(5)
C18 0.0198(7) 0.0110(7) 0.0192(7) 0.0004(6) -0.0006(6) -0.0012(6)
C19 0.0178(7) 0.0134(7) 0.0276(8) 0.0022(6) -0.0068(6) -0.0028(6)
C20 0.0118(7) 0.0204(8) 0.0337(9) 0.0012(7) 0.0022(7) -0.0002(6)
C21 0.0186(8) 0.0277(8) 0.0230(8) -0.0024(7) 0.0050(7) 0.0005(7)
C22 0.0153(7) 0.0209(8) 0.0204(7) -0.0019(6) -0.0020(6) 0.0000(6)

loop_
_atom_type_symbol
_atom_type_description
_atom_type_scat_dispersion_real
_atom_type_scat_dispersion_imag
_atom_type_scat_source
C C 0.0033 0.0000 'International Tables Vol C Tables 4.2.6.8 and 6.1.1.4'
H H 0.0000 0.0000 'International Tables Vol C Tables 4.2.6.8 and 6.1.1.4'
N N 0.0061 0.0000 'International Tables Vol C Tables 4.2.6.8 and 6.1.1.4'
O O 0.0106 0.0000 'International Tables Vol C Tables 4.2.6.8 and 6.1.1.4'

loop_
_geom_angle_atom_site_label_1
_geom_angle_atom_site_label_2
_geom_angle_atom_site_label_3
_geom_angle
_geom_angle_site_symmetry_1
_geom_angle_site_symmetry_3
_geom_angle_publ_flag
C8 O5 C9 121.90(12) . . ?
C8 N1 C4 117.99(12) . . ?
C8 N1 C1 127.12(12) . . ?
C4 N1 C1 113.95(12) . . ?
C5 N2 C6 124.68(12) . . ?
C5 N2 C13 117.98(11) . . ?
C6 N2 C13 117.12(11) . . ?
C7 N3 C6 126.72(13) . . ?
C7 N3 H3N 116.4(13) . . ?
C6 N3 H3N 115.0(13) . . ?
C14 N4 C15 121.09(13) . . ?
C14 N4 H4N 122.7(13) . . ?
C15 N4 H4N 115.6(13) . . ?
N1 C1 C2 102.84(12) . . ?
N1 C1 H1A 109.6(12) . . ?
C2 C1 H1A 112.5(12) . . ?
N1 C1 H1B 109.7(12) . . ?
C2 C1 H1B 110.8(12) . . ?
H1A C1 H1B 111.1(16) . . ?
C1 C2 C3 104.16(12) . . ?
C1 C2 H2A 110.6(11) . . ?
C3 C2 H2A 113.0(11) . . ?
C1 C2 H2B 110.6(12) . . ?
C3 C2 H2B 109.2(12) . . ?
H2A C2 H2B 109.2(16) . . ?
C2 C3 C4 103.25(12) . . ?
C2 C3 H3A 111.3(11) . . ?
C4 C3 H3A 106.4(12) . . ?
C2 C3 H3B 115.8(12) . . ?
C4 C3 H3B 108.7(12) . . ?
H3A C3 H3B 110.7(17) . . ?
N1 C4 C7 108.91(11) . . ?
N1 C4 C5 109.16(12) . . ?
C7 C4 C5 114.79(12) . . ?
N1 C4 C3 102.79(11) . . ?
C7 C4 C3 110.24(12) . . ?
C5 C4 C3 110.25(11) . . ?
O1 C5 N2 121.02(13) . . ?
O1 C5 C4 121.12(12) . . ?
N2 C5 C4 117.86(12) . . ?
O2 C6 N3 121.51(13) . . ?
O2 C6 N2 121.93(13) . . ?
N3 C6 N2 116.54(12) . . ?
O3 C7 N3 121.19(14) . . ?
O3 C7 C4 122.05(13) . . ?
N3 C7 C4 116.71(13) . . ?
O4 C8 O5 127.15(14) . . ?
O4 C8 N1 121.95(13) . . ?
O5 C8 N1 110.88(12) . . ?
O5 C9 C11 107.92(13) . . ?
O5 C9 C10 112.41(12) . . ?
C11 C9 C10 112.44(15) . . ?
O5 C9 C12 101.36(13) . . ?
C11 C9 C12 111.71(14) . . ?
C10 C9 C12 110.48(15) . . ?
C9 C10 H10A 112.8(14) . . ?
C9 C10 H10B 108.8(14) . . ?
H10A C10 H10B 108.7(19) . . ?
C9 C10 H10C 111.5(13) . . ?
H10A C10 H10C 108.0(19) . . ?
H10B C10 H10C 106.9(18) . . ?
C9 C11 H11A 106.1(15) . . ?
C9 C11 H11B 113.6(13) . . ?
H11A C11 H11B 111.4(19) . . ?
C9 C11 H11C 110.1(15) . . ?
H11A C11 H11C 107.8(19) . . ?
H11B C11 H11C 108(2) . . ?
C9 C12 H12A 109.1(14) . . ?
C9 C12 H12B 109.5(14) . . ?
H12A C12 H12B 112.6(19) . . ?
C9 C12 H12C 110.4(13) . . ?
H12A C12 H12C 109.3(19) . . ?
H12B C12 H12C 105.9(18) . . ?
N2 C13 C14 112.21(12) . . ?
N2 C13 C16 113.27(11) . . ?
C14 C13 C16 111.18(12) . . ?
N2 C13 H13 103.8(11) . . ?
C14 C13 H13 107.8(12) . . ?
C16 C13 H13 108.0(11) . . ?
O6 C14 N4 122.83(13) . . ?
O6 C14 C13 119.16(13) . . ?
N4 C14 C13 117.92(13) . . ?
N4 C15 H15A 112.0(13) . . ?
N4 C15 H15B 108.0(14) . . ?
H15A C15 H15B 105.5(18) . . ?
N4 C15 H15C 109.1(13) . . ?
H15A C15 H15C 108.7(17) . . ?
H15B C15 H15C 113.7(19) . . ?
C17 C16 C13 113.66(12) . . ?
C17 C16 H16A 114.1(12) . . ?
C13 C16 H16A 107.1(12) . . ?
C17 C16 H16B 111.4(12) . . ?
C13 C16 H16B 107.1(12) . . ?
H16A C16 H16B 102.6(17) . . ?
C22 C17 C18 118.90(14) . . ?
C22 C17 C16 120.62(14) . . ?
C18 C17 C16 120.46(14) . . ?
C19 C18 C17 120.95(15) . . ?
C19 C18 H18 119.9(12) . . ?
C17 C18 H18 119.2(12) . . ?
C20 C19 C18 119.88(15) . . ?
C20 C19 H19 121.2(11) . . ?
C18 C19 H19 118.9(11) . . ?
C19 C20 C21 119.80(15) . . ?
C19 C20 H20 117.9(13) . . ?
C21 C20 H20 122.3(13) . . ?
C20 C21 C22 120.57(16) . . ?
C20 C21 H21 119.5(13) . . ?
C22 C21 H21 119.9(13) . . ?
C17 C22 C21 119.88(15) . . ?
C17 C22 H22 119.9(12) . . ?
C21 C22 H22 120.2(12) . . ?

loop_
_geom_bond_atom_site_label_1
_geom_bond_atom_site_label_2
_geom_bond_distance
_geom_bond_site_symmetry_2
_geom_bond_publ_flag
O1 C5 1.2089(18) . ?
O2 C6 1.2066(18) . ?
O3 C7 1.2067(19) . ?
O4 C8 1.2315(18) . ?
O5 C8 1.3335(18) . ?
O5 C9 1.4831(18) . ?
O6 C14 1.2323(18) . ?
N1 C8 1.348(2) . ?
N1 C4 1.4498(18) . ?
N1 C1 1.4761(18) . ?
N2 C5 1.3935(18) . ?
N2 C6 1.4079(18) . ?
N2 C13 1.4780(18) . ?
N3 C7 1.3771(19) . ?
N3 C6 1.3814(19) . ?
N3 H3N 0.84(2) . ?
N4 C14 1.3384(19) . ?
N4 C15 1.460(2) . ?
N4 H4N 0.86(2) . ?
C1 C2 1.529(2) . ?
C1 H1A 0.97(2) . ?
C1 H1B 0.98(2) . ?
C2 C3 1.537(2) . ?
C2 H2A 1.01(2) . ?
C2 H2B 0.97(2) . ?
C3 C4 1.554(2) . ?
C3 H3A 0.95(2) . ?
C3 H3B 0.94(2) . ?
C4 C7 1.525(2) . ?
C4 C5 1.5256(19) . ?
C9 C11 1.518(2) . ?
C9 C10 1.520(2) . ?
C9 C12 1.529(2) . ?
C10 H10A 1.01(2) . ?
C10 H10B 0.95(2) . ?
C10 H10C 1.01(2) . ?
C11 H11A 0.95(3) . ?
C11 H11B 1.00(2) . ?
C11 H11C 0.95(2) . ?
C12 H12A 0.98(3) . ?
C12 H12B 0.97(3) . ?
C12 H12C 1.05(3) . ?
C13 C14 1.5371(19) . ?
C13 C16 1.543(2) . ?
C13 H13 0.954(18) . ?
C15 H15A 1.01(2) . ?
C15 H15B 0.94(2) . ?
C15 H15C 0.96(2) . ?
C16 C17 1.513(2) . ?
C16 H16A 0.95(2) . ?
C16 H16B 0.98(2) . ?
C17 C22 1.396(2) . ?
C17 C18 1.395(2) . ?
C18 C19 1.391(2) . ?
C18 H18 0.974(19) . ?
C19 C20 1.385(2) . ?
C19 H19 1.01(2) . ?
C20 C21 1.386(3) . ?
C20 H20 0.92(2) . ?
C21 C22 1.399(2) . ?
C21 H21 0.95(2) . ?
C22 H22 0.97(2) . ?

loop_
_geom_hbond_atom_site_label_D
_geom_hbond_atom_site_label_H
_geom_hbond_atom_site_label_A
_geom_hbond_distance_DH
_geom_hbond_distance_HA
_geom_hbond_distance_DA
_geom_hbond_angle_DHA
_geom_hbond_site_symmetry_A
N3 H3N O6 0.84(2) 2.06(2) 2.8725(16) 163.5(18) 3_656
N4 H4N O4 0.86(2) 2.21(2) 2.9971(17) 153.3(17) .
N4 H4N O1 0.86(2) 2.90(2) 3.1121(17) 96.4(17) .

loop_
_geom_torsion_atom_site_label_1
_geom_torsion_atom_site_label_2
_geom_torsion_atom_site_label_3
_geom_torsion_atom_site_label_4
_geom_torsion
_geom_torsion_site_symmetry_1
_geom_torsion_site_symmetry_2
_geom_torsion_site_symmetry_3
_geom_torsion_site_symmetry_4
_geom_torsion_publ_flag
C8 N1 C1 C2 -158.30(14) . . . . ?
C4 N1 C1 C2 10.23(16) . . . . ?
N1 C1 C2 C3 -28.70(15) . . . . ?
C1 C2 C3 C4 36.48(15) . . . . ?
C8 N1 C4 C7 65.03(16) . . . . ?
C1 N1 C4 C7 -104.63(14) . . . . ?
C8 N1 C4 C5 -61.01(16) . . . . ?
C1 N1 C4 C5 129.34(13) . . . . ?
C8 N1 C4 C3 -178.05(12) . . . . ?
C1 N1 C4 C3 12.30(15) . . . . ?
C2 C3 C4 N1 -29.61(14) . . . . ?
C2 C3 C4 C7 86.37(14) . . . . ?
C2 C3 C4 C5 -145.87(12) . . . . ?
C6 N2 C5 O1 173.40(13) . . . . ?
C13 N2 C5 O1 -1.1(2) . . . . ?
C6 N2 C5 C4 -7.4(2) . . . . ?
C13 N2 C5 C4 178.13(12) . . . . ?
N1 C4 C5 O1 -43.03(18) . . . . ?
C7 C4 C5 O1 -165.60(14) . . . . ?
C3 C4 C5 O1 69.19(17) . . . . ?
N1 C4 C5 N2 137.74(13) . . . . ?
C7 C4 C5 N2 15.16(18) . . . . ?
C3 C4 C5 N2 -110.05(14) . . . . ?
C7 N3 C6 O2 172.02(15) . . . . ?
C7 N3 C6 N2 -6.5(2) . . . . ?
C5 N2 C6 O2 -176.41(14) . . . . ?
C13 N2 C6 O2 -1.9(2) . . . . ?
C5 N2 C6 N3 2.1(2) . . . . ?
C13 N2 C6 N3 176.68(12) . . . . ?
C6 N3 C7 O3 -167.14(15) . . . . ?
C6 N3 C7 C4 15.3(2) . . . . ?
N1 C4 C7 O3 41.1(2) . . . . ?
C5 C4 C7 O3 163.85(15) . . . . ?
C3 C4 C7 O3 -70.94(19) . . . . ?
N1 C4 C7 N3 -141.33(13) . . . . ?
C5 C4 C7 N3 -18.62(19) . . . . ?
C3 C4 C7 N3 106.60(15) . . . . ?
C9 O5 C8 O4 -16.6(2) . . . . ?
C9 O5 C8 N1 165.08(12) . . . . ?
C4 N1 C8 O4 0.4(2) . . . . ?
C1 N1 C8 O4 168.52(14) . . . . ?
C4 N1 C8 O5 178.85(12) . . . . ?
C1 N1 C8 O5 -13.0(2) . . . . ?
C8 O5 C9 C11 -64.84(17) . . . . ?
C8 O5 C9 C10 59.72(18) . . . . ?
C8 O5 C9 C12 177.68(14) . . . . ?
C5 N2 C13 C14 65.94(16) . . . . ?
C6 N2 C13 C14 -108.99(13) . . . . ?
C5 N2 C13 C16 -60.96(16) . . . . ?
C6 N2 C13 C16 124.11(14) . . . . ?
C15 N4 C14 O6 2.1(2) . . . . ?
C15 N4 C14 C13 178.40(13) . . . . ?
N2 C13 C14 O6 -166.14(12) . . . . ?
C16 C13 C14 O6 -38.13(17) . . . . ?
N2 C13 C14 N4 17.37(17) . . . . ?
C16 C13 C14 N4 145.39(13) . . . . ?
N2 C13 C16 C17 -46.37(17) . . . . ?
C14 C13 C16 C17 -173.81(12) . . . . ?
C13 C16 C17 C22 -75.72(18) . . . . ?
C13 C16 C17 C18 105.87(16) . . . . ?
C22 C17 C18 C19 -0.7(2) . . . . ?
C16 C17 C18 C19 177.77(15) . . . . ?
C17 C18 C19 C20 1.1(2) . . . . ?
C18 C19 C20 C21 -0.4(3) . . . . ?
C19 C20 C21 C22 -0.6(3) . . . . ?
C18 C17 C22 C21 -0.4(2) . . . . ?
C16 C17 C22 C21 -178.80(15) . . . . ?
C20 C21 C22 C17 1.0(3) . . . . ?

loop_
_cod_related_entry_id
_cod_related_entry_database
_cod_related_entry_code
1 ChemSpider 21194952
